data_1519925
loop_
_publ_author_name
'Chen, Kai-Jie'
'Perry IV, John J.'
'Scott, Hayley S.'
'Yang, Qing-Yuan'
'Zaworotko, Michael J.'

_publ_section_title
;
 Double-walled pyr topology networks from a novel fluoride-bridged
 heptanuclear metal cluster
;
_journal_issue 8
_journal_name_full 'Chem. Sci.'
_journal_page_first 4784
_journal_paper_doi 10.1039/C5SC01515D
_journal_volume 6
_journal_year 2015
_chemical_formula_sum 'C80 H56 Co7 F18 N16 O18 Si'
_chemical_formula_weight 2312.01
_chemical_name_systematic
; 
 ? 
;
_space_group_IT_number 205
_symmetry_cell_setting cubic
_symmetry_space_group_name_Hall '-P 2ac 2ab 3'
_symmetry_space_group_name_H-M 'P a -3'
_atom_sites_solution_hydrogens geom
_atom_sites_solution_primary direct
_atom_sites_solution_secondary difmap
_audit_creation_method SHELXL-97
_audit_update_record
;
2015-04-20 deposited with the CCDC.
2015-05-22 downloaded from the CCDC.
;
_cell_angle_alpha 90.00
_cell_angle_beta 90.00
_cell_angle_gamma 90.00
_cell_formula_units_Z 4
_cell_length_a 24.5063(4)
_cell_length_b 24.5063(4)
_cell_length_c 24.5063(4)
_cell_measurement_temperature 99(2)
_cell_volume 14717.5(4)
_computing_structure_refinement 'SHELXL-97 (Sheldrick, 1997)'
_computing_structure_solution 'SHELXS-97 (Sheldrick, 1990)'
_diffrn_ambient_temperature 99(2)
_diffrn_measured_fraction_theta_full 1.000
_diffrn_measured_fraction_theta_max 1.000
_diffrn_radiation_monochromator graphite
_diffrn_radiation_source 'fine-focus sealed tube'
_diffrn_radiation_type CuK\a
_diffrn_radiation_wavelength 1.54178
_diffrn_reflns_av_R_equivalents 0.1192
_diffrn_reflns_av_sigmaI/netI 0.0304
_diffrn_reflns_limit_h_max 24
_diffrn_reflns_limit_h_min -24
_diffrn_reflns_limit_k_max 24
_diffrn_reflns_limit_k_min -24
_diffrn_reflns_limit_l_max 24
_diffrn_reflns_limit_l_min -24
_diffrn_reflns_number 136375
_diffrn_reflns_theta_full 50.40
_diffrn_reflns_theta_max 50.40
_diffrn_reflns_theta_min 3.61
_exptl_absorpt_coefficient_mu 6.719
_exptl_absorpt_correction_T_max 0.7749
_exptl_absorpt_correction_T_min 0.6886
_exptl_absorpt_correction_type multi-scan
_exptl_crystal_colour orange
_exptl_crystal_density_diffrn 1.043
_exptl_crystal_density_method 'not measured'
_exptl_crystal_description block
_exptl_crystal_F_000 4628
_exptl_crystal_size_max 0.06
_exptl_crystal_size_mid 0.06
_exptl_crystal_size_min 0.04
_refine_diff_density_max 0.679
_refine_diff_density_min -0.457
_refine_diff_density_rms 0.165
_refine_ls_extinction_method none
_refine_ls_goodness_of_fit_ref 1.026
_refine_ls_hydrogen_treatment constr
_refine_ls_matrix_type full
_refine_ls_number_parameters 217
_refine_ls_number_reflns 2575
_refine_ls_number_restraints 0
_refine_ls_restrained_S_all 1.026
_refine_ls_R_factor_all 0.1276
_refine_ls_R_factor_gt 0.0990
_refine_ls_shift/su_max 0.005
_refine_ls_shift/su_mean 0.000
_refine_ls_structure_factor_coef Fsqd
_refine_ls_weighting_details 'calc w=1/[\s^2^(Fo^2^)+(0.2000P)^2^+80.0000P] where P=(Fo^2^+2Fc^2^)/3'
_refine_ls_weighting_scheme calc
_refine_ls_wR_factor_gt 0.2948
_refine_ls_wR_factor_ref 0.3245
_reflns_number_gt 1853
_reflns_number_total 2575
_reflns_threshold_expression >2sigma(I)
_cod_data_source_file c5sc01515d2.cif
_cod_data_source_block Tripp-1-Co
_cod_depositor_comments 'Adding full bibliography for 1519925.cif.'
_cod_original_sg_symbol_H-M pa-3
_cod_database_code 1519925

loop_
_symmetry_equiv_pos_as_xyz
'x, y, z'
'-x+1/2, -y, z+1/2'
'-x, y+1/2, -z+1/2'
'x+1/2, -y+1/2, -z'
'z, x, y'
'z+1/2, -x+1/2, -y'
'-z+1/2, -x, y+1/2'
'-z, x+1/2, -y+1/2'
'y, z, x'
'-y, z+1/2, -x+1/2'
'y+1/2, -z+1/2, -x'
'-y+1/2, -z, x+1/2'
'-x, -y, -z'
'x-1/2, y, -z-1/2'
'x, -y-1/2, z-1/2'
'-x-1/2, y-1/2, z'
'-z, -x, -y'
'-z-1/2, x-1/2, y'
'z-1/2, x, -y-1/2'
'z, -x-1/2, y-1/2'
'-y, -z, -x'
'y, -z-1/2, x-1/2'
'-y-1/2, z-1/2, x'
'y-1/2, z, -x-1/2'

loop_
_atom_site_label
_atom_site_type_symbol
_atom_site_fract_x
_atom_site_fract_y
_atom_site_fract_z
_atom_site_U_iso_or_equiv
_atom_site_adp_type
_atom_site_occupancy
_atom_site_symmetry_multiplicity
_atom_site_calc_flag
_atom_site_refinement_flags
_atom_site_disorder_assembly
_atom_site_disorder_group
Co1 Co 0.89611(7) 0.02906(7) 0.06681(7) 0.0595(8) Uani 1 1 d . . .
Co2 Co 1.0000 0.0000 0.0000 0.0557(12) Uani 1 6 d S . .
C1 C 0.8134(5) 0.1115(5) 0.1058(4) 0.067(3) Uani 1 1 d . . .
H1A H 0.7906 0.0910 0.0821 0.081 Uiso 1 1 calc R . .
C2 C 0.7905(4) 0.1551(5) 0.1326(4) 0.064(3) Uani 1 1 d . . .
H2A H 0.7527 0.1631 0.1291 0.077 Uiso 1 1 calc R . .
C3 C 0.8249(4) 0.1877(4) 0.1655(4) 0.058(3) Uani 1 1 d . A .
C4 C 0.8784(4) 0.1719(4) 0.1709(4) 0.062(3) Uani 1 1 d . . .
H4A H 0.9025 0.1923 0.1933 0.074 Uiso 1 1 calc R . .
C5 C 0.8971(4) 0.1261(5) 0.1438(5) 0.064(3) Uani 1 1 d . . .
H5A H 0.9341 0.1156 0.1486 0.076 Uiso 1 1 calc R . .
C6 C 0.7935(5) -0.0387(5) 0.0420(5) 0.066(3) Uani 1 1 d . . .
H6A H 0.8071 -0.0377 0.0058 0.080 Uiso 1 1 calc R . .
C7 C 0.7454(5) -0.0653(4) 0.0515(4) 0.059(3) Uani 1 1 d . . .
H7A H 0.7262 -0.0816 0.0221 0.071 Uiso 1 1 calc R . .
C8 C 0.7248(4) -0.0684(4) 0.1032(4) 0.056(3) Uani 1 1 d . B .
C9 C 0.7538(4) -0.0431(4) 0.1443(4) 0.059(3) Uani 1 1 d . . .
H9A H 0.7406 -0.0434 0.1808 0.071 Uiso 1 1 calc R . .
C10 C 0.8021(5) -0.0175(4) 0.1318(5) 0.061(3) Uani 1 1 d . . .
H10A H 0.8221 -0.0014 0.1609 0.073 Uiso 1 1 calc R . .
C11 C 0.8023(4) 0.2363(4) 0.1926(4) 0.055(3) Uani 1 1 d . . .
C12 C 0.7562(4) 0.2614(4) 0.1720(4) 0.055(2) Uani 0.67 1 d P A 1
H12A H 0.7384 0.2471 0.1407 0.066 Uiso 0.67 1 calc PR A 1
C14 C 0.6443(4) -0.0850(4) 0.1605(4) 0.057(3) Uani 0.67 1 d P B 1
H14A H 0.6542 -0.0541 0.1817 0.068 Uiso 0.67 1 calc PR B 1
N12 N 0.7562(4) 0.2614(4) 0.1720(4) 0.055(2) Uani 0.33 1 d P A 2
N14 N 0.6443(4) -0.0850(4) 0.1605(4) 0.057(3) Uani 0.33 1 d P B 2
C13 C 0.6749(4) -0.0992(4) 0.1157(4) 0.056(3) Uani 1 1 d . . .
N1 N 0.8228(4) -0.0138(4) 0.0817(4) 0.062(2) Uani 1 1 d . . .
N2 N 0.8652(4) 0.0958(4) 0.1108(4) 0.063(2) Uani 1 1 d . . .
F1 F 0.8654(2) 0.0637(2) -0.0022(2) 0.0666(17) Uani 1 1 d . . .
F2 F 0.9328(3) -0.0383(3) 0.0316(3) 0.078(2) Uani 1 1 d . . .
F3 F 0.8990(8) -0.1141(7) -0.0398(6) 0.122(6) Uani 0.50 1 d P . .
F4 F 0.8242(11) -0.1101(13) -0.1031(14) 0.229(14) Uani 0.50 1 d P . .
Si1 Si 0.8940(4) -0.1060(4) -0.1060(4) 0.150(8) Uani 0.50 3 d SP . .
O1W O 0.7580(6) 0.0801(9) -0.0281(6) 0.209(8) Uani 1 1 d . . .
O2W O 0.7517(15) -0.0118(16) -0.1049(16) 0.410(19) Uiso 1 1 d . . .
O3W O 0.7683(15) -0.1992(15) -0.0109(15) 0.264(19) Uiso 0.64(3) 1 d P C 1
O4W O 0.7872(14) -0.2751(14) 0.0327(13) 0.137(16) Uiso 0.36(3) 1 d P C 2

loop_
_atom_site_aniso_label
_atom_site_aniso_U_11
_atom_site_aniso_U_22
_atom_site_aniso_U_33
_atom_site_aniso_U_23
_atom_site_aniso_U_13
_atom_site_aniso_U_12
Co1 0.0572(12) 0.0624(12) 0.0589(12) -0.0019(8) 0.0026(8) 0.0016(8)
Co2 0.0557(12) 0.0557(12) 0.0557(12) 0.0062(12) 0.0062(12) 0.0062(12)
C1 0.061(8) 0.074(8) 0.066(7) -0.014(6) -0.002(6) -0.002(6)
C2 0.058(7) 0.078(8) 0.057(7) -0.001(6) -0.007(6) 0.012(6)
C3 0.057(7) 0.067(7) 0.049(6) -0.001(5) -0.001(5) 0.005(6)
C4 0.056(7) 0.062(7) 0.067(7) 0.002(6) -0.013(6) 0.001(6)
C5 0.047(6) 0.073(8) 0.072(8) -0.006(6) -0.002(6) 0.004(6)
C6 0.073(8) 0.080(8) 0.046(7) -0.005(6) 0.003(6) 0.004(7)
C7 0.063(7) 0.059(7) 0.055(7) -0.001(5) 0.001(6) 0.002(6)
C8 0.055(7) 0.061(7) 0.053(7) -0.003(5) 0.003(6) 0.002(5)
C9 0.061(7) 0.064(7) 0.053(7) -0.005(6) 0.006(6) 0.001(6)
C10 0.062(7) 0.057(7) 0.064(8) -0.003(5) -0.003(6) -0.001(6)
C11 0.063(7) 0.054(7) 0.049(7) 0.003(5) -0.001(6) -0.003(6)
C12 0.054(6) 0.058(7) 0.054(6) -0.001(5) -0.008(5) 0.001(5)
C14 0.051(6) 0.056(6) 0.064(7) -0.001(5) -0.005(5) 0.000(5)
N12 0.054(6) 0.058(7) 0.054(6) -0.001(5) -0.008(5) 0.001(5)
N14 0.051(6) 0.056(6) 0.064(7) -0.001(5) -0.005(5) 0.000(5)
C13 0.055(7) 0.063(7) 0.052(7) -0.002(6) 0.004(6) 0.007(6)
N1 0.063(6) 0.069(6) 0.053(6) -0.003(5) 0.015(5) -0.002(5)
N2 0.051(6) 0.072(6) 0.067(6) -0.005(5) -0.004(5) 0.007(5)
F1 0.056(3) 0.073(4) 0.071(4) 0.006(3) 0.001(3) 0.005(3)
F2 0.076(4) 0.081(4) 0.078(5) 0.011(3) 0.007(3) 0.007(3)
F3 0.185(18) 0.103(12) 0.079(10) -0.014(9) -0.014(10) -0.044(12)
F4 0.16(2) 0.22(3) 0.30(4) -0.07(2) -0.05(2) -0.09(2)
Si1 0.150(8) 0.150(8) 0.150(8) -0.041(6) -0.041(6) -0.041(6)
O1W 0.143(12) 0.31(2) 0.172(13) 0.061(14) -0.030(10) -0.024(13)

loop_
_atom_type_symbol
_atom_type_description
_atom_type_scat_dispersion_real
_atom_type_scat_dispersion_imag
_atom_type_scat_source
C C 0.0181 0.0091 'International Tables Vol C Tables 4.2.6.8 and 6.1.1.4'
H H 0.0000 0.0000 'International Tables Vol C Tables 4.2.6.8 and 6.1.1.4'
N N 0.0311 0.0180 'International Tables Vol C Tables 4.2.6.8 and 6.1.1.4'
O O 0.0492 0.0322 'International Tables Vol C Tables 4.2.6.8 and 6.1.1.4'
F F 0.0727 0.0534 'International Tables Vol C Tables 4.2.6.8 and 6.1.1.4'
Co Co -2.3653 3.6143 'International Tables Vol C Tables 4.2.6.8 and 6.1.1.4'
Si Si 0.2541 0.3302 'International Tables Vol C Tables 4.2.6.8 and 6.1.1.4'

loop_
_geom_angle_atom_site_label_1
_geom_angle_atom_site_label_2
_geom_angle_atom_site_label_3
_geom_angle
_geom_angle_site_symmetry_1
_geom_angle_site_symmetry_3
F1 Co1 F1 171.5(2) 21_656 .
F1 Co1 F2 82.7(2) 21_656 .
F1 Co1 F2 98.4(2) . .
F1 Co1 N2 90.4(3) 21_656 .
F1 Co1 N2 88.2(3) . .
F2 Co1 N2 173.0(3) . .
F1 Co1 N1 96.3(3) 21_656 .
F1 Co1 N1 92.1(3) . .
F2 Co1 N1 92.6(3) . .
N2 Co1 N1 89.6(3) . .
F1 Co1 F2 90.4(2) 21_656 17_665
F1 Co1 F2 81.4(2) . 17_665
F2 Co1 F2 81.4(3) . 17_665
N2 Co1 F2 97.3(3) . 17_665
N1 Co1 F2 170.4(3) . 17_665
F2 Co2 F2 83.8(3) 13_755 5_645
F2 Co2 F2 83.8(3) 13_755 9_654
F2 Co2 F2 96.2(3) 5_645 9_654
F2 Co2 F2 179.998(1) 13_755 .
F2 Co2 F2 96.2(3) 5_645 .
F2 Co2 F2 96.2(3) 9_654 .
F2 Co2 F2 96.2(3) 13_755 21_656
F2 Co2 F2 83.8(3) 5_645 21_656
F2 Co2 F2 180.0(2) 9_654 21_656
F2 Co2 F2 83.8(3) . 21_656
F2 Co2 F2 96.2(3) 13_755 17_665
F2 Co2 F2 179.999(1) 5_645 17_665
F2 Co2 F2 83.8(3) 9_654 17_665
F2 Co2 F2 83.8(3) . 17_665
F2 Co2 F2 96.2(3) 21_656 17_665
N2 C1 C2 124.6(10) . .
C1 C2 C3 118.0(10) . .
C4 C3 C2 117.6(10) . .
C4 C3 C11 123.0(10) . .
C2 C3 C11 119.4(9) . .
C5 C4 C3 120.0(10) . .
N2 C5 C4 122.9(10) . .
N1 C6 C7 123.4(10) . .
C8 C7 C6 120.2(10) . .
C7 C8 C9 117.6(10) . .
C7 C8 C13 122.0(10) . .
C9 C8 C13 120.4(9) . .
C10 C9 C8 119.0(10) . .
N1 C10 C9 124.4(10) . .
C12 C11 N12 121.0(10) . 8_645
C12 C11 C12 121.0(10) . 8_645
N12 C11 C12 0.0(11) 8_645 8_645
C12 C11 C3 120.1(10) . .
N12 C11 C3 118.9(10) 8_645 .
C12 C11 C3 118.9(10) 8_645 .
C11 C12 C11 119.0(10) . 11_556
C13 C14 C13 120.1(11) 12_554 .
N14 C13 C14 0.0(12) 6 6
N14 C13 C14 119.9(11) 6 .
C14 C13 C14 119.9(11) 6 .
N14 C13 C8 120.5(10) 6 .
C14 C13 C8 120.5(10) 6 .
C14 C13 C8 119.4(10) . .
C10 N1 C6 115.4(9) . .
C10 N1 Co1 121.1(8) . .
C6 N1 Co1 123.5(7) . .
C1 N2 C5 116.7(9) . .
C1 N2 Co1 121.3(7) . .
C5 N2 Co1 121.9(7) . .
Co1 F1 Co1 99.7(3) 17_665 .
Co2 F2 Co1 98.2(3) . .
Co2 F2 Co1 96.5(3) . 21_656
Co1 F2 Co1 96.1(3) . 21_656
F3 Si1 F3 93.1(10) 5_645 .
F3 Si1 F3 93.1(10) 5_645 9_654
F3 Si1 F3 93.1(10) . 9_654
F3 Si1 F4 91.5(14) 5_645 5_645
F3 Si1 F4 86.2(12) . 5_645
F3 Si1 F4 175.4(15) 9_654 5_645
F3 Si1 F4 175.4(15) 5_645 .
F3 Si1 F4 91.5(14) . .
F3 Si1 F4 86.2(12) 9_654 .
F4 Si1 F4 89.2(15) 5_645 .
F3 Si1 F4 86.2(12) 5_645 9_654
F3 Si1 F4 175.4(15) . 9_654
F3 Si1 F4 91.5(14) 9_654 9_654
F4 Si1 F4 89.2(15) 5_645 9_654
F4 Si1 F4 89.2(15) . 9_654

loop_
_geom_bond_atom_site_label_1
_geom_bond_atom_site_label_2
_geom_bond_distance
_geom_bond_site_symmetry_2
Co1 F1 2.040(6) 21_656
Co1 F1 2.036(6) .
Co1 F2 2.068(7) .
Co1 N2 2.101(9) .
Co1 N1 2.112(9) .
Co1 F2 2.122(6) 17_665
Co2 F2 2.046(6) 13_755
Co2 F2 2.046(6) 5_645
Co2 F2 2.046(6) 9_654
Co2 F2 2.046(6) .
Co2 F2 2.047(6) 21_656
Co2 F2 2.047(6) 17_665
C1 N2 1.334(14) .
C1 C2 1.373(15) .
C2 C3 1.415(15) .
C3 C4 1.373(14) .
C3 C11 1.472(14) .
C4 C5 1.382(15) .
C5 N2 1.347(13) .
C6 N1 1.353(14) .
C6 C7 1.368(15) .
C7 C8 1.364(14) .
C8 C9 1.381(14) .
C8 C13 1.471(14) .
C9 C10 1.374(15) .
C10 N1 1.333(13) .
C11 C12 1.383(13) .
C11 N12 1.379(13) 8_645
C11 C12 1.379(13) 8_645
C12 C11 1.379(13) 11_556
C14 C13 1.383(13) 12_554
C14 C13 1.374(13) .
C13 N14 1.383(13) 6
C13 C14 1.383(13) 6
F1 Co1 2.040(6) 17_665
F2 Co1 2.122(6) 21_656
F3 Si1 1.640(18) .
F4 Si1 1.71(3) .
Si1 F3 1.640(18) 5_645
Si1 F3 1.640(18) 9_654
Si1 F4 1.71(3) 5_645
Si1 F4 1.71(3) 9_654
